data_2107329
loop_
_publ_author_name
'Romming, C.'
'Hansen, V.'
'Gjonnes, J.'

_publ_section_title
;
 Crystal structure of beta-Al4.5 Fe Si
;
_journal_name_full 'Acta Crystallographica B (39,1983-)'
_journal_page_first 307
_journal_page_last 312
_journal_volume 50
_journal_year 1994
_chemical_formula_sum 'Al9 Fe2 Si2'
_space_group_IT_number 15
_symmetry_space_group_name_Hall '-C 2yc'
_symmetry_space_group_name_H-M 'C 1 2/c 1'
_cell_angle_alpha 90
_cell_angle_beta 90.42
_cell_angle_gamma 90
_cell_formula_units_Z 4
_cell_length_a 20.813
_cell_length_b 6.175
_cell_length_c 6.161
_cell_volume 791.792
_citation_journal_id_ASTM ASBSDK
_cod_data_source_file Romming_ASBSDK_1994_925.cif
_cod_data_source_block Al9Fe2Si2
_cod_original_cell_volume 791.7921
_cod_database_code 2107329

loop_
_symmetry_equiv_pos_as_xyz
x,y,z
-x,y,-z+1/2
-x,-y,-z
x,-y,z-1/2
x+1/2,y+1/2,z
-x+1/2,y+1/2,-z+1/2
-x+1/2,-y+1/2,-z
x+1/2,-y+1/2,z-1/2

loop_
_atom_site_label
_atom_site_type_symbol
_atom_site_fract_x
_atom_site_fract_y
_atom_site_fract_z
_atom_site_occupancy
_atom_site_U_iso_or_equiv
Al1 Al 0.25 0.25 0 0.818 0.0
Al6 Al 0.1836 0.9 0.1526 0.818 0.0
Si5 Si 0.0181 0.7334 0.4972 0.182 0.0
Al2 Al 0.1863 0.3938 0.3583 0.818 0.0
Si6 Si 0.1836 0.9 0.1526 0.182 0.0
Fe1 Fe 0.13671 0.7395 0.5024 1 0.0
Si4 Si 0.0908 0.5833 0.1669 0.182 0.0
Si1 Si 0.25 0.25 0 0.182 0.0
Al5 Al 0.0181 0.7334 0.4972 0.818 0.0
Al3 Al 0.0897 0.0884 0.3387 0.818 0.0
Si2 Si 0.1863 0.3938 0.3583 0.182 0.0
Al4 Al 0.0908 0.5833 0.1669 0.818 0.0
Si3 Si 0.0897 0.0884 0.3387 0.182 0.0
